data_7158121
loop_
_publ_author_name
'Kasatkina, Svetlana O.'
'Geyl, Kirill K.'
'Baykov, Sergey V.'
'Boyarskaya, Irina A.'
'Boyarskiy, Vadim P.'

_publ_section_title
;
 Catalyst-free synthesis of substituted pyridin-2-yl, quinolin-2-yl, and
 isoquinolin-1-yl carbamates from the corresponding hetaryl ureas and
 alcohols.
;
_journal_issue 27
_journal_name_full 'Organic &amp; biomolecular chemistry'
_journal_page_first 6059
_journal_page_last 6065
_journal_paper_doi 10.1039/d1ob00783a
_journal_volume 19
_journal_year 2021
_chemical_formula_moiety 'C13 H14 N2 O3'
_chemical_formula_sum 'C13 H14 N2 O3'
_chemical_formula_weight 246.26
_chemical_melting_point 333
_chemical_name_systematic '2--Methoxyethyl quinolin--2--ylcarbamate'
_space_group_crystal_system monoclinic
_space_group_IT_number 14
_space_group_name_Hall '-P 2yn'
_space_group_name_H-M_alt 'P 1 21/n 1'
_atom_sites_solution_hydrogens geom
_atom_sites_solution_primary dual
_audit_creation_date 2020-12-08
_audit_creation_method
;
Olex2 1.3
(compiled 2020.11.12 svn.r5f609507 for OlexSys, GUI svn.r6226)
;
_audit_update_record
;
2020-12-16 deposited with the CCDC.	2021-06-10 downloaded from the CCDC.
;
_cell_angle_alpha 90
_cell_angle_beta 95.9570(10)
_cell_angle_gamma 90
_cell_formula_units_Z 8
_cell_length_a 11.9095(2)
_cell_length_b 7.96230(10)
_cell_length_c 25.3411(4)
_cell_measurement_reflns_used 18983
_cell_measurement_temperature 100(2)
_cell_measurement_theta_max 77.1150
_cell_measurement_theta_min 4.2650
_cell_volume 2390.04(6)
_computing_cell_refinement 'CrysAlisPro 1.171.40.71a (Rigaku OD, 2020)'
_computing_data_collection 'CrysAlisPro 1.171.40.71a (Rigaku OD, 2020)'
_computing_data_reduction 'CrysAlisPro 1.171.40.71a (Rigaku OD, 2020)'
_computing_molecular_graphics 'Olex2 1.3 (Dolomanov et al., 2009)'
_computing_publication_material 'Olex2 1.3 (Dolomanov et al., 2009)'
_computing_structure_refinement 'SHELXL 2018/3 (Sheldrick, 2015)'
_computing_structure_solution 'SHELXT 2018/2 (Sheldrick, 2018)'
_diffrn_ambient_environment N~2~
_diffrn_ambient_temperature 100(2)
_diffrn_detector 'Hybrid Pixel Array Detector'
_diffrn_detector_area_resol_mean 10.0000
_diffrn_detector_type HyPix
_diffrn_measured_fraction_theta_full 1.000
_diffrn_measured_fraction_theta_max 0.978
_diffrn_measurement_details
;
List of Runs (angles in degrees, time in seconds):

  # Type    Start    End  Width  t~exp~   \w     \q     \k     \f   Frames
#--------------------------------------------------------------------------
  1  \w    -26.00  -1.00   0.50    3.26    --   47.20 -15.00  59.00   50
  2  \w     35.00 102.00   0.50   13.03    --  107.75 -77.00 150.00  134
  3  \w     62.00 126.00   0.50   13.03    --  107.75-144.00  43.78  128
  4  \w     77.00 118.00   0.50   13.03    --  107.75-133.00   9.18   82
  5  \w     81.00 106.00   0.50   13.03    --  107.75 -94.00-120.00   50
  6  \w     50.00 108.00   0.50   13.03    --  107.75-125.00 -90.00  116
  7  \w     39.00  95.00   0.50    3.26    --   47.20-125.00-120.00  112
  8  \w     39.00  77.00   0.50   13.03    --  107.75 -94.00-120.00   76
  9  \w     46.00 106.00   0.50   13.03    --  107.75 -77.00-120.00  120
 10  \w     41.00 121.00   0.50    3.26    --   47.20  15.00-129.00  160
 11  \w     94.00 175.00   0.50   13.03    --  107.75  15.00-129.00  162
 12  \w    120.00 175.00   0.50   13.03    --  107.75  45.00-120.00  110
 13  \w     44.00  70.00   0.50   13.03    --  107.75 -61.00  60.00   52
 14  \w     44.00  70.00   0.50   13.03    --  107.75 -61.00  90.00   52
 15  \w    100.00 178.00   0.50   13.03    --  107.75  15.00 150.00  156
 16  \w     46.00  74.00   0.50   13.03    --  107.75-133.00   9.18   56
 17  \w     50.00  75.00   0.50   13.03    --  107.75-125.00-120.00   50
 18  \w     35.00  71.00   0.50   13.03    --  107.75 -61.00-180.00   72
 19  \w     39.00  69.00   0.50   13.03    --  107.75 -61.00-120.00   60
 20  \w    -23.00  20.00   0.50    3.26    --  -47.20  15.00-129.00   86
 21  \w    -24.00  19.00   0.50    3.26    --  -47.20  37.00   0.00   86
 22  \w    -59.00 -34.00   0.50   13.03    -- -106.00  61.00  90.00   50
 23  \w    -81.00 -51.00   0.50   13.03    -- -106.00  77.00  30.00   60
 24  \w    -70.00 -35.00   0.50   13.03    -- -106.00  61.00 -30.00   70
 25  \w    -75.00 -34.00   0.50   13.03    -- -106.00 125.00-120.00   82
 26  \w   -112.00 -87.00   0.50   13.03    -- -106.00 125.00 -90.00   50
 27  \w   -120.00 -93.00   0.50   13.03    -- -106.00 137.00 -97.95   54
 28  \w   -114.00 -46.00   0.50    3.26    --  -47.20 -15.00  59.00  136
 29  \w   -124.00 -98.00   0.50   13.03    -- -106.00 -77.00 -30.00   52
 30  \w   -151.00-126.00   0.50   13.03    -- -106.00 -15.00  59.00   50
 31  \w     -7.00  19.00   0.50    3.26    --   47.20 -15.00  59.00   52
 32  \w    -55.00 -29.00   0.50    3.26    --  -47.20 -77.00 -30.00   52
 33  \w     42.00  68.00   0.50    3.26    --   47.20  57.00  60.00   52
 34  \w     41.00  68.00   0.50    3.26    --   47.20  19.00 -30.00   54
 35  \w     25.00  89.00   0.50    3.26    --   47.20  77.00 -60.00  128
 36  \w     33.00  58.00   0.50    3.26    --   47.20  57.00 -60.00   50
 37  \w     37.00  73.00   0.50    3.26    --   47.20  37.00 -30.00   72
 38  \w     29.00  55.00   0.50    3.26    --   47.20  77.00 -90.00   52
 39  \w     32.00  75.00   0.50    3.26    --   47.20  57.00  30.00   86
 40  \w   -110.00 -85.00   0.50   13.03    -- -106.00 -74.00  18.15   50
 41  \w   -116.00 -89.00   0.50   13.03    -- -106.00 -63.00  -2.51   54
 42  \w   -120.00 -87.00   0.50   13.03    -- -106.00 -68.00 -76.30   66
 43  \w   -116.00 -90.00   0.50   13.03    -- -106.00 -70.00 -49.59   52
 44  \w   -127.00 -86.00   0.50   13.03    -- -106.00 -70.00 -55.85   82
 45  \w   -159.00 -88.00   0.50   13.03    -- -106.00 -64.00 -10.21  142
 46  \w   -114.00 -89.00   0.50   13.03    -- -106.00 -61.00   0.00   50
 47  \w   -107.00 -81.00   0.50   13.03    -- -106.00 -84.00 -75.69   52
 48  \w   -108.00 -83.00   0.50   13.03    -- -106.00 -77.00 -60.00   50
 49  \w   -171.00-146.00   0.50   13.03    -- -106.00 -81.00  54.00   50
 50  \w   -108.00 -83.00   0.50   13.03    -- -106.00 -77.00 -80.85   50
 51  \w   -111.00 -86.00   0.50   13.03    -- -106.00 -69.00 -20.90   50
 52  \w   -115.00 -81.00   0.50   13.03    -- -106.00 -81.00  54.00   68
 53  \w   -109.00 -81.00   0.50   13.03    -- -106.00 -82.00 -88.49   56
 54  \w   -155.00-130.00   0.50   13.03    -- -106.00 -82.00-106.78   50
 55  \w   -168.00-142.00   0.50   13.03    -- -106.00 -77.00  30.00   52
 56  \w   -116.00 -83.00   0.50   13.03    -- -106.00 -77.00  30.00   66
 57  \w   -163.00-137.00   0.50   13.03    -- -106.00 -70.00 -55.85   52
 58  \w   -114.00 -89.00   0.50   13.03    -- -106.00 -61.00 -60.00   50
 59  \w   -146.00 -83.00   0.50   13.03    -- -106.00 -78.00  37.65  126
 60  \w   -151.00-125.00   0.50   13.03    -- -106.00 -45.00 -30.00   52
 61  \w   -109.00 -83.00   0.50   13.03    -- -106.00 -77.00 -90.00   52
 62  \w   -119.00 -89.00   0.50   13.03    -- -106.00 -61.00 -90.00   60
 63  \w    -68.00 -42.00   0.50   13.03    -- -106.00  61.00 150.00   52
 64  \w   -109.00 -84.00   0.50   13.03    -- -106.00 -77.00   0.00   50
 65  \w   -114.00 -89.00   0.50   13.03    -- -106.00 -61.00 -36.23   50
 66  \w   -176.00 -91.00   0.50   13.03    -- -106.00 -56.00 -30.48  170
 67  \w   -137.00 -93.00   0.50   13.03    -- -106.00 -49.00 -82.91   88
 68  \w   -168.00-142.00   0.50   13.03    -- -106.00 -77.00   0.00   52
 69  \w   -114.00 -89.00   0.50   13.03    -- -106.00 -61.00 -57.03   50
 70  \w   -114.00 -89.00   0.50   13.03    -- -106.00 -62.00  -8.07   50
 71  \w   -175.00-147.00   0.50   13.03    -- -106.00 -68.00 -80.81   56
 72  \w   -113.00 -88.00   0.50   13.03    -- -106.00 -68.00 -80.81   50
 73  \w   -117.00 -87.00   0.50   13.03    -- -106.00 -68.00 -87.32   60
 74  \w   -136.00 -85.00   0.50   13.03    -- -106.00 -72.00  17.48  102
 75  \w   -161.00-135.00   0.50   13.03    -- -106.00 -77.00  60.00   52
 76  \w   -110.00 -84.00   0.50   13.03    -- -106.00 -77.00  60.00   52
 77  \w   -176.00-150.00   0.50   13.03    -- -106.00 -61.00 -36.23   52
 78  \w   -108.00 -83.00   0.50   13.03    -- -106.00 -77.00 -30.00   50
 79  \w   -106.00 -81.00   0.50   13.03    -- -106.00 -82.00-106.78   50
 80  \w   -122.00 -93.00   0.50   13.03    -- -106.00 -45.00  30.00   58
 81  \w   -164.00-138.00   0.50   13.03    -- -106.00 -82.00 -88.49   52
 82  \w   -118.00 -93.00   0.50   13.03    -- -106.00 -50.00 -52.98   50
 83  \w   -138.00 -93.00   0.50   13.03    -- -106.00 -51.00 -62.55   90
 84  \w   -115.00 -90.00   0.50   13.03    -- -106.00 -60.00 -45.51   50
 85  \w   -105.00 -80.00   0.50   13.03    -- -106.00 -90.00 -86.81   50
 86  \w   -115.00 -86.00   0.50   13.03    -- -106.00 -71.00  34.43   58
 87  \w    114.00 139.00   0.50   13.03    --  107.75  77.00 -60.00   50
 88  \w     85.00 111.00   0.50   13.03    --  107.75  77.00 -60.00   52
 89  \w     90.00 115.00   0.50   13.03    --  107.75  66.00  24.12   50
 90  \w     86.00 112.00   0.50   13.03    --  107.75  77.00   0.00   52
 91  \w     87.00 113.00   0.50   13.03    --  107.75  77.00 -90.00   52
 92  \w     95.00 121.00   0.50   13.03    --  107.75  77.00 -30.00   52
 93  \w     83.00 111.00   0.50   13.03    --  107.75  81.00-113.50   56
 94  \w     35.00  60.00   0.50   13.03    --  107.75 -61.00 -60.00   50
;
_diffrn_measurement_device 'four-circle diffractometer'
_diffrn_measurement_device_type 'XtaLAB Synergy, Single source at home/near, HyPix'
_diffrn_measurement_method '\w scans'
_diffrn_orient_matrix_type 'CrysAlisPro convention (1999,Acta A55,543-557)'
_diffrn_orient_matrix_UB_11 -0.1268503000
_diffrn_orient_matrix_UB_12 -0.0336250000
_diffrn_orient_matrix_UB_13 -0.0143887000
_diffrn_orient_matrix_UB_21 0.0153859000
_diffrn_orient_matrix_UB_22 0.0204078000
_diffrn_orient_matrix_UB_23 -0.0592871000
_diffrn_orient_matrix_UB_31 0.0241695000
_diffrn_orient_matrix_UB_32 -0.1894253000
_diffrn_orient_matrix_UB_33 -0.0038535000
_diffrn_radiation_monochromator mirror
_diffrn_radiation_probe x-ray
_diffrn_radiation_type 'Cu K\a'
_diffrn_radiation_wavelength 1.54184
_diffrn_reflns_av_R_equivalents 0.0473
_diffrn_reflns_av_unetI/netI 0.0228
_diffrn_reflns_Laue_measured_fraction_full 1.000
_diffrn_reflns_Laue_measured_fraction_max 0.978
_diffrn_reflns_limit_h_max 14
_diffrn_reflns_limit_h_min -15
_diffrn_reflns_limit_k_max 8
_diffrn_reflns_limit_k_min -10
_diffrn_reflns_limit_l_max 31
_diffrn_reflns_limit_l_min -32
_diffrn_reflns_number 48959
_diffrn_reflns_point_group_measured_fraction_full 1.000
_diffrn_reflns_point_group_measured_fraction_max 0.978
_diffrn_reflns_theta_full 67.684
_diffrn_reflns_theta_max 77.841
_diffrn_reflns_theta_min 3.507
_diffrn_source 'micro-focus sealed X-ray tube'
_diffrn_source_type 'PhotonJet (Cu) X-ray Source'
_exptl_absorpt_coefficient_mu 0.815
_exptl_absorpt_correction_T_max 1.00000
_exptl_absorpt_correction_T_min 0.82041
_exptl_absorpt_correction_type multi-scan
_exptl_absorpt_process_details
;
CrysAlisPro 1.171.40.71a (Rigaku Oxford Diffraction, 2020)
Empirical absorption correction using spherical harmonics,
 implemented in SCALE3 ABSPACK scaling algorithm.
;
_exptl_crystal_colour 'clear colourless'
_exptl_crystal_colour_lustre clear
_exptl_crystal_colour_primary colourless
_exptl_crystal_density_diffrn 1.369
_exptl_crystal_description prism
_exptl_crystal_F_000 1040
_exptl_crystal_recrystallization_method 'Re-crystallisation from solvent: 1,2-dichloroethane'
_exptl_crystal_size_max 0.19
_exptl_crystal_size_mid 0.12
_exptl_crystal_size_min 0.1
_refine_diff_density_max 0.269
_refine_diff_density_min -0.331
_refine_diff_density_rms 0.044
_refine_ls_extinction_method none
_refine_ls_goodness_of_fit_ref 1.068
_refine_ls_hydrogen_treatment constr
_refine_ls_matrix_type full
_refine_ls_number_parameters 327
_refine_ls_number_reflns 4990
_refine_ls_number_restraints 0
_refine_ls_restrained_S_all 1.068
_refine_ls_R_factor_all 0.0415
_refine_ls_R_factor_gt 0.0383
_refine_ls_shift/su_max 0.001
_refine_ls_shift/su_mean 0.000
_refine_ls_structure_factor_coef Fsqd
_refine_ls_weighting_details 'w=1/[\s^2^(Fo^2^)+(0.0473P)^2^+0.9359P] where P=(Fo^2^+2Fc^2^)/3'
_refine_ls_weighting_scheme calc
_refine_ls_wR_factor_gt 0.0968
_refine_ls_wR_factor_ref 0.0992
_reflns_Friedel_coverage 0.000
_reflns_number_gt 4637
_reflns_number_total 4990
_reflns_threshold_expression 'I > 2\s(I)'
_cod_data_source_file d1ob00783a2.cif
_cod_data_source_block 16831_ucm-26
_cod_depositor_comments 'Adding full bibliography for 7158119--7158123.cif.'
_cod_database_code 7158121
_shelx_shelxl_version_number 2018/3
_chemical_oxdiff_formula 'C13 H14 N2  O3 '
_shelx_space_group_comment
;
The symmetry employed for this shelxl refinement is uniquely defined
by the following loop, which should always be used as a source of
symmetry information in preference to the above space-group names.
They are only intended as comments.
;
_shelx_estimated_absorpt_t_max 0.923
_shelx_estimated_absorpt_t_min 0.860
_reflns_odcompleteness_completeness 99.81
_reflns_odcompleteness_iscentric 1
_reflns_odcompleteness_theta 74.33
_olex2_refinement_description
;
1. Fixed Uiso
 At 1.2 times of:
  All C(H) groups, All C(H,H) groups, All N(H) groups
 At 1.5 times of:
  All C(H,H,H) groups
2.a Secondary CH2 refined with riding coordinates:
 C11A(H11A,H11B), C12A(H12A,H12B), C12(H12C,H12D), C11(H11C,H11D)
2.b Aromatic/amide H refined with riding coordinates:
 N2A(H2A), N2(H2), C4(H4), C9(H9), C3(H3), C8(H8), C6(H6), C9A(H9A), C3A(H3A),
 C7(H7), C6A(H6A), C4A(H4A), C8A(H8A), C7A(H7A)
2.c Idealised Me refined as rotating group:
 C13A(H13A,H13B,H13C), C13(H13D,H13E,H13F)
;
_olex2_submission_special_instructions 'No special instructions were received'
_oxdiff_exptl_absorpt_empirical_details
;
Empirical correction (ABSPACK) includes:
- Absorption correction using spherical harmonics
- Frame scaling
;
_oxdiff_exptl_absorpt_empirical_full_max 2.481
_oxdiff_exptl_absorpt_empirical_full_min 0.658

loop_
_space_group_symop_operation_xyz
'x, y, z'
'-x+1/2, y+1/2, -z+1/2'
'-x, -y, -z'
'x-1/2, -y-1/2, z-1/2'

loop_
_atom_site_label
_atom_site_type_symbol
_atom_site_fract_x
_atom_site_fract_y
_atom_site_fract_z
_atom_site_U_iso_or_equiv
_atom_site_adp_type
_atom_site_occupancy
_atom_site_site_symmetry_order
_atom_site_calc_flag
_atom_site_refinement_flags_posn
_atom_site_refinement_flags_adp
_atom_site_refinement_flags_occupancy
_atom_site_disorder_assembly
_atom_site_disorder_group
O2A O 0.37054(7) 0.93912(10) 0.53600(3) 0.02152(19) Uani 1 1 d . . . . .
O2 O 0.25320(7) 0.48672(12) 0.71878(3) 0.02432(19) Uani 1 1 d . . . . .
O1A O 0.46173(8) 1.08722(11) 0.60359(4) 0.0288(2) Uani 1 1 d . . . . .
O3A O 0.17378(7) 1.04842(11) 0.45356(4) 0.0267(2) Uani 1 1 d . . . . .
O1 O 0.09008(7) 0.47974(13) 0.66423(4) 0.0290(2) Uani 1 1 d . . . . .
O3 O 0.30065(8) 0.38181(12) 0.83085(4) 0.0317(2) Uani 1 1 d . . . . .
N1 N 0.31067(8) 0.52726(12) 0.54938(4) 0.0192(2) Uani 1 1 d . . . . .
N2A N 0.44784(8) 0.79832(13) 0.60533(4) 0.0205(2) Uani 1 1 d . . . . .
H2A H 0.422304 0.713193 0.585433 0.025 Uiso 1 1 calc R U . . .
N1A N 0.48751(8) 0.60228(13) 0.66964(4) 0.0196(2) Uani 1 1 d . . . . .
N2 N 0.26496(8) 0.47329(13) 0.63279(4) 0.0209(2) Uani 1 1 d . . . . .
H2 H 0.337618 0.473595 0.643564 0.025 Uiso 1 1 calc R U . . .
C2A C 0.50257(9) 0.75918(15) 0.65535(4) 0.0194(2) Uani 1 1 d . . . . .
C1A C 0.43000(10) 0.95458(15) 0.58426(5) 0.0205(2) Uani 1 1 d . . . . .
C10 C 0.28975(10) 0.51817(14) 0.49519(4) 0.0193(2) Uani 1 1 d . . . . .
C2 C 0.23450(10) 0.46587(14) 0.57838(5) 0.0193(2) Uani 1 1 d . . . . .
C5 C 0.18844(10) 0.44900(14) 0.46972(5) 0.0209(2) Uani 1 1 d . . . . .
C1 C 0.19203(10) 0.48017(15) 0.67115(5) 0.0221(2) Uani 1 1 d . . . . .
C10A C 0.53896(10) 0.54836(16) 0.71751(5) 0.0207(2) Uani 1 1 d . . . . .
C4 C 0.11014(10) 0.38346(15) 0.50269(5) 0.0225(2) Uani 1 1 d . . . . .
H4 H 0.042042 0.333869 0.487144 0.027 Uiso 1 1 calc R U . . .
C9 C 0.37157(10) 0.58150(15) 0.46386(5) 0.0216(2) Uani 1 1 d . . . . .
H9 H 0.439355 0.629037 0.480522 0.026 Uiso 1 1 calc R U . . .
C11A C 0.35533(10) 1.09428(15) 0.50640(5) 0.0229(2) Uani 1 1 d . . . . .
H11A H 0.429778 1.144427 0.501837 0.027 Uiso 1 1 calc R U . . .
H11B H 0.312193 1.175283 0.526014 0.027 Uiso 1 1 calc R U . . .
C3 C 0.13146(10) 0.39076(15) 0.55656(5) 0.0224(2) Uani 1 1 d . . . . .
H3 H 0.079137 0.347039 0.578878 0.027 Uiso 1 1 calc R U . . .
C12A C 0.29229(10) 1.05837(16) 0.45283(5) 0.0239(3) Uani 1 1 d . . . . .
H12A H 0.309578 1.147956 0.427817 0.029 Uiso 1 1 calc R U . . .
H12B H 0.319831 0.950872 0.439357 0.029 Uiso 1 1 calc R U . . .
C5A C 0.60442(10) 0.65725(17) 0.75257(5) 0.0236(3) Uani 1 1 d . . . . .
C8 C 0.35379(11) 0.57485(15) 0.40944(5) 0.0243(3) Uani 1 1 d . . . . .
H8 H 0.409433 0.617418 0.388703 0.029 Uiso 1 1 calc R U . . .
C6 C 0.17162(11) 0.44482(15) 0.41356(5) 0.0239(3) Uani 1 1 d . . . . .
H6 H 0.103563 0.400146 0.396226 0.029 Uiso 1 1 calc R U . . .
C9A C 0.52480(10) 0.37920(17) 0.73187(5) 0.0248(3) Uani 1 1 d . . . . .
H9A H 0.483585 0.304590 0.707841 0.030 Uiso 1 1 calc R U . . .
C3A C 0.57002(11) 0.87605(16) 0.68679(5) 0.0246(3) Uani 1 1 d . . . . .
H3A H 0.580689 0.987257 0.674673 0.030 Uiso 1 1 calc R U . . .
C7 C 0.25309(12) 0.50494(16) 0.38418(5) 0.0260(3) Uani 1 1 d . . . . .
H7 H 0.241871 0.499633 0.346551 0.031 Uiso 1 1 calc R U . . .
C6A C 0.65080(11) 0.59436(18) 0.80259(5) 0.0292(3) Uani 1 1 d . . . . .
H6A H 0.694209 0.666208 0.826713 0.035 Uiso 1 1 calc R U . . .
C4A C 0.61903(11) 0.82339(17) 0.73498(5) 0.0274(3) Uani 1 1 d . . . . .
H4A H 0.663678 0.899622 0.757062 0.033 Uiso 1 1 calc R U . . .
C8A C 0.57055(11) 0.32219(18) 0.78057(5) 0.0281(3) Uani 1 1 d . . . . .
H8A H 0.559833 0.208561 0.790325 0.034 Uiso 1 1 calc R U . . .
C7A C 0.63336(12) 0.43135(19) 0.81620(5) 0.0302(3) Uani 1 1 d . . . . .
H7A H 0.663796 0.391002 0.849968 0.036 Uiso 1 1 calc R U . . .
C13A C 0.13295(11) 0.88538(17) 0.46290(5) 0.0278(3) Uani 1 1 d . . . . .
H13A H 0.152056 0.809562 0.434712 0.042 Uiso 1 1 calc R U . . .
H13B H 0.050782 0.889269 0.463239 0.042 Uiso 1 1 calc R U . . .
H13C H 0.167736 0.844388 0.497240 0.042 Uiso 1 1 calc R U . . .
C12 C 0.26949(12) 0.54378(18) 0.81174(5) 0.0303(3) Uani 1 1 d . . . . .
H12C H 0.337728 0.606623 0.804162 0.036 Uiso 1 1 calc R U . . .
H12D H 0.233005 0.606127 0.839143 0.036 Uiso 1 1 calc R U . . .
C13 C 0.37101(13) 0.3911(2) 0.87929(5) 0.0338(3) Uani 1 1 d . . . . .
H13D H 0.439455 0.454474 0.873947 0.051 Uiso 1 1 calc R U . . .
H13E H 0.391757 0.277408 0.891515 0.051 Uiso 1 1 calc R U . . .
H13F H 0.330569 0.447798 0.905963 0.051 Uiso 1 1 calc R U . . .
C11 C 0.18968(12) 0.5305(2) 0.76228(5) 0.0350(3) Uani 1 1 d . . . . .
H11C H 0.132104 0.443415 0.766716 0.042 Uiso 1 1 calc R U . . .
H11D H 0.150555 0.639049 0.754946 0.042 Uiso 1 1 calc R U . . .

loop_
_atom_site_aniso_label
_atom_site_aniso_U_11
_atom_site_aniso_U_22
_atom_site_aniso_U_33
_atom_site_aniso_U_23
_atom_site_aniso_U_13
_atom_site_aniso_U_12
O2A 0.0258(4) 0.0181(4) 0.0200(4) 0.0020(3) -0.0010(3) -0.0002(3)
O2 0.0244(4) 0.0330(5) 0.0162(4) 0.0011(3) 0.0050(3) 0.0029(4)
O1A 0.0360(5) 0.0207(4) 0.0281(5) -0.0018(4) -0.0043(4) -0.0027(4)
O3A 0.0245(4) 0.0206(4) 0.0340(5) 0.0003(4) -0.0011(4) 0.0007(3)
O1 0.0217(4) 0.0402(5) 0.0255(4) -0.0009(4) 0.0043(3) 0.0009(4)
O3 0.0406(5) 0.0307(5) 0.0229(4) 0.0013(4) -0.0011(4) -0.0050(4)
N1 0.0218(5) 0.0177(5) 0.0179(5) -0.0005(4) 0.0010(4) 0.0000(4)
N2A 0.0241(5) 0.0196(5) 0.0175(5) -0.0006(4) 0.0001(4) -0.0024(4)
N1A 0.0193(5) 0.0232(5) 0.0163(4) -0.0001(4) 0.0021(4) -0.0008(4)
N2 0.0195(5) 0.0255(5) 0.0176(5) 0.0004(4) 0.0015(4) -0.0015(4)
C2A 0.0193(5) 0.0219(6) 0.0172(5) -0.0010(4) 0.0035(4) 0.0009(4)
C1A 0.0203(5) 0.0210(6) 0.0205(5) -0.0007(4) 0.0032(4) -0.0006(4)
C10 0.0235(6) 0.0151(5) 0.0190(5) 0.0000(4) 0.0005(4) 0.0024(4)
C2 0.0211(5) 0.0171(5) 0.0198(5) -0.0007(4) 0.0020(4) 0.0009(4)
C5 0.0238(6) 0.0166(5) 0.0217(6) -0.0016(4) -0.0014(4) 0.0032(4)
C1 0.0236(6) 0.0221(6) 0.0209(6) 0.0018(4) 0.0037(4) 0.0000(5)
C10A 0.0184(5) 0.0268(6) 0.0170(5) 0.0002(4) 0.0033(4) 0.0007(4)
C4 0.0205(5) 0.0195(6) 0.0267(6) -0.0028(5) -0.0016(5) 0.0002(4)
C9 0.0254(6) 0.0180(5) 0.0214(6) -0.0003(4) 0.0020(4) 0.0011(4)
C11A 0.0255(6) 0.0173(6) 0.0256(6) 0.0033(5) 0.0016(5) 0.0002(5)
C3 0.0215(6) 0.0212(6) 0.0247(6) -0.0015(5) 0.0034(4) -0.0010(5)
C12A 0.0259(6) 0.0223(6) 0.0236(6) 0.0029(5) 0.0029(5) 0.0013(5)
C5A 0.0230(6) 0.0291(6) 0.0186(5) -0.0020(5) 0.0012(4) 0.0009(5)
C8 0.0328(6) 0.0197(6) 0.0212(6) 0.0008(4) 0.0060(5) 0.0033(5)
C6 0.0293(6) 0.0194(6) 0.0216(6) -0.0026(4) -0.0045(5) 0.0028(5)
C9A 0.0234(6) 0.0284(7) 0.0222(6) 0.0018(5) 0.0014(5) -0.0025(5)
C3A 0.0273(6) 0.0227(6) 0.0233(6) -0.0014(5) -0.0002(5) -0.0018(5)
C7 0.0379(7) 0.0217(6) 0.0176(5) -0.0011(5) -0.0005(5) 0.0048(5)
C6A 0.0305(6) 0.0344(7) 0.0216(6) -0.0023(5) -0.0030(5) -0.0003(5)
C4A 0.0286(6) 0.0282(7) 0.0243(6) -0.0045(5) -0.0026(5) -0.0028(5)
C8A 0.0276(6) 0.0300(7) 0.0265(6) 0.0071(5) 0.0021(5) 0.0000(5)
C7A 0.0305(7) 0.0396(8) 0.0197(6) 0.0057(5) -0.0017(5) 0.0021(6)
C13A 0.0312(7) 0.0235(6) 0.0283(6) 0.0000(5) 0.0017(5) -0.0026(5)
C12 0.0372(7) 0.0329(7) 0.0221(6) -0.0011(5) 0.0096(5) 0.0046(6)
C13 0.0382(7) 0.0395(8) 0.0232(6) -0.0004(6) 0.0002(5) -0.0004(6)
C11 0.0316(7) 0.0535(9) 0.0214(6) 0.0003(6) 0.0098(5) 0.0101(6)

loop_
_atom_type_symbol
_atom_type_description
_atom_type_scat_dispersion_real
_atom_type_scat_dispersion_imag
_atom_type_scat_source
C C 0.0181 0.0091 'International Tables Vol C Tables 4.2.6.8 and 6.1.1.4'
H H 0.0000 0.0000 'International Tables Vol C Tables 4.2.6.8 and 6.1.1.4'
N N 0.0311 0.0180 'International Tables Vol C Tables 4.2.6.8 and 6.1.1.4'
O O 0.0492 0.0322 'International Tables Vol C Tables 4.2.6.8 and 6.1.1.4'

loop_
_geom_angle_atom_site_label_1
_geom_angle_atom_site_label_2
_geom_angle_atom_site_label_3
_geom_angle
_geom_angle_site_symmetry_1
_geom_angle_site_symmetry_3
_geom_angle_publ_flag
C1A O2A C11A 114.60(9) . . ?
C1 O2 C11 114.65(10) . . ?
C13A O3A C12A 114.46(10) . . ?
C12 O3 C13 111.12(11) . . ?
C2 N1 C10 118.30(10) . . ?
C2A N2A H2A 116.6 . . ?
C1A N2A H2A 116.6 . . ?
C1A N2A C2A 126.71(10) . . ?
C2A N1A C10A 118.64(10) . . ?
C2 N2 H2 117.1 . . ?
C1 N2 H2 117.1 . . ?
C1 N2 C2 125.88(10) . . ?
N2A C2A C3A 123.09(11) . . ?
N1A C2A N2A 113.34(10) . . ?
N1A C2A C3A 123.54(11) . . ?
O2A C1A N2A 108.47(10) . . ?
O1A C1A O2A 123.92(11) . . ?
O1A C1A N2A 127.60(11) . . ?
N1 C10 C5 122.22(11) . . ?
N1 C10 C9 118.66(11) . . ?
C9 C10 C5 119.12(11) . . ?
N1 C2 N2 114.40(10) . . ?
N1 C2 C3 123.64(11) . . ?
N2 C2 C3 121.90(11) . . ?
C4 C5 C10 117.14(11) . . ?
C4 C5 C6 123.46(11) . . ?
C6 C5 C10 119.39(11) . . ?
O2 C1 N2 108.31(10) . . ?
O1 C1 O2 124.95(11) . . ?
O1 C1 N2 126.74(11) . . ?
N1A C10A C5A 122.01(11) . . ?
N1A C10A C9A 118.26(11) . . ?
C9A C10A C5A 119.73(11) . . ?
C5 C4 H4 119.7 . . ?
C3 C4 C5 120.65(11) . . ?
C3 C4 H4 119.7 . . ?
C10 C9 H9 119.8 . . ?
C8 C9 C10 120.45(12) . . ?
C8 C9 H9 119.8 . . ?
O2A C11A H11A 109.8 . . ?
O2A C11A H11B 109.8 . . ?
O2A C11A C12A 109.18(10) . . ?
H11A C11A H11B 108.3 . . ?
C12A C11A H11A 109.8 . . ?
C12A C11A H11B 109.8 . . ?
C2 C3 H3 121.0 . . ?
C4 C3 C2 118.03(11) . . ?
C4 C3 H3 121.0 . . ?
O3A C12A C11A 113.75(10) . . ?
O3A C12A H12A 108.8 . . ?
O3A C12A H12B 108.8 . . ?
C11A C12A H12A 108.8 . . ?
C11A C12A H12B 108.8 . . ?
H12A C12A H12B 107.7 . . ?
C10A C5A C6A 118.81(12) . . ?
C4A C5A C10A 116.96(11) . . ?
C4A C5A C6A 124.23(12) . . ?
C9 C8 H8 119.8 . . ?
C9 C8 C7 120.31(12) . . ?
C7 C8 H8 119.8 . . ?
C5 C6 H6 119.9 . . ?
C7 C6 C5 120.24(11) . . ?
C7 C6 H6 119.9 . . ?
C10A C9A H9A 120.0 . . ?
C8A C9A C10A 120.04(12) . . ?
C8A C9A H9A 120.0 . . ?
C2A C3A H3A 121.1 . . ?
C4A C3A C2A 117.77(12) . . ?
C4A C3A H3A 121.1 . . ?
C8 C7 H7 119.8 . . ?
C6 C7 C8 120.47(11) . . ?
C6 C7 H7 119.8 . . ?
C5A C6A H6A 119.8 . . ?
C7A C6A C5A 120.37(13) . . ?
C7A C6A H6A 119.8 . . ?
C5A C4A H4A 119.5 . . ?
C3A C4A C5A 121.01(12) . . ?
C3A C4A H4A 119.5 . . ?
C9A C8A H8A 119.8 . . ?
C9A C8A C7A 120.40(13) . . ?
C7A C8A H8A 119.8 . . ?
C6A C7A C8A 120.59(12) . . ?
C6A C7A H7A 119.7 . . ?
C8A C7A H7A 119.7 . . ?
O3A C13A H13A 109.5 . . ?
O3A C13A H13B 109.5 . . ?
O3A C13A H13C 109.5 . . ?
H13A C13A H13B 109.5 . . ?
H13A C13A H13C 109.5 . . ?
H13B C13A H13C 109.5 . . ?
O3 C12 H12C 109.6 . . ?
O3 C12 H12D 109.6 . . ?
O3 C12 C11 110.12(12) . . ?
H12C C12 H12D 108.1 . . ?
C11 C12 H12C 109.6 . . ?
C11 C12 H12D 109.6 . . ?
O3 C13 H13D 109.5 . . ?
O3 C13 H13E 109.5 . . ?
O3 C13 H13F 109.5 . . ?
H13D C13 H13E 109.5 . . ?
H13D C13 H13F 109.5 . . ?
H13E C13 H13F 109.5 . . ?
O2 C11 C12 108.61(11) . . ?
O2 C11 H11C 110.0 . . ?
O2 C11 H11D 110.0 . . ?
C12 C11 H11C 110.0 . . ?
C12 C11 H11D 110.0 . . ?
H11C C11 H11D 108.3 . . ?

loop_
_geom_bond_atom_site_label_1
_geom_bond_atom_site_label_2
_geom_bond_distance
_geom_bond_site_symmetry_2
_geom_bond_publ_flag
O2A C1A 1.3538(14) . ?
O2A C11A 1.4470(14) . ?
O2 C1 1.3445(15) . ?
O2 C11 1.4430(15) . ?
O1A C1A 1.2082(15) . ?
O3A C12A 1.4157(15) . ?
O3A C13A 1.4148(16) . ?
O1 C1 1.2087(15) . ?
O3 C12 1.4135(17) . ?
O3 C13 1.4146(16) . ?
N1 C10 1.3719(15) . ?
N1 C2 1.3193(15) . ?
N2A H2A 0.8800 . ?
N2A C2A 1.3989(15) . ?
N2A C1A 1.3619(16) . ?
N1A C2A 1.3182(16) . ?
N1A C10A 1.3700(15) . ?
N2 H2 0.8800 . ?
N2 C2 1.3901(15) . ?
N2 C1 1.3703(15) . ?
C2A C3A 1.4189(17) . ?
C10 C5 1.4191(17) . ?
C10 C9 1.4122(17) . ?
C2 C3 1.4242(17) . ?
C5 C4 1.4147(17) . ?
C5 C6 1.4169(17) . ?
C10A C5A 1.4159(17) . ?
C10A C9A 1.4099(18) . ?
C4 H4 0.9500 . ?
C4 C3 1.3637(17) . ?
C9 H9 0.9500 . ?
C9 C8 1.3744(17) . ?
C11A H11A 0.9900 . ?
C11A H11B 0.9900 . ?
C11A C12A 1.5087(17) . ?
C3 H3 0.9500 . ?
C12A H12A 0.9900 . ?
C12A H12B 0.9900 . ?
C5A C6A 1.4205(17) . ?
C5A C4A 1.4124(19) . ?
C8 H8 0.9500 . ?
C8 C7 1.4137(19) . ?
C6 H6 0.9500 . ?
C6 C7 1.3693(19) . ?
C9A H9A 0.9500 . ?
C9A C8A 1.3736(17) . ?
C3A H3A 0.9500 . ?
C3A C4A 1.3638(18) . ?
C7 H7 0.9500 . ?
C6A H6A 0.9500 . ?
C6A C7A 1.364(2) . ?
C4A H4A 0.9500 . ?
C8A H8A 0.9500 . ?
C8A C7A 1.411(2) . ?
C7A H7A 0.9500 . ?
C13A H13A 0.9800 . ?
C13A H13B 0.9800 . ?
C13A H13C 0.9800 . ?
C12 H12C 0.9900 . ?
C12 H12D 0.9900 . ?
C12 C11 1.496(2) . ?
C13 H13D 0.9800 . ?
C13 H13E 0.9800 . ?
C13 H13F 0.9800 . ?
C11 H11C 0.9900 . ?
C11 H11D 0.9900 . ?

loop_
_geom_torsion_atom_site_label_1
_geom_torsion_atom_site_label_2
_geom_torsion_atom_site_label_3
_geom_torsion_atom_site_label_4
_geom_torsion
_geom_torsion_site_symmetry_1
_geom_torsion_site_symmetry_2
_geom_torsion_site_symmetry_3
_geom_torsion_site_symmetry_4
_geom_torsion_publ_flag
O2A C11A C12A O3A 82.32(12) . . . . ?
O3 C12 C11 O2 -76.44(15) . . . . ?
N1 C10 C5 C4 -2.13(17) . . . . ?
N1 C10 C5 C6 179.40(11) . . . . ?
N1 C10 C9 C8 -179.96(11) . . . . ?
N1 C2 C3 C4 -0.62(18) . . . . ?
N2A C2A C3A C4A 179.88(11) . . . . ?
N1A C2A C3A C4A -1.88(18) . . . . ?
N1A C10A C5A C6A 177.07(11) . . . . ?
N1A C10A C5A C4A -2.87(17) . . . . ?
N1A C10A C9A C8A -176.94(11) . . . . ?
N2 C2 C3 C4 -177.67(11) . . . . ?
C2A N2A C1A O2A -177.73(10) . . . . ?
C2A N2A C1A O1A 3.3(2) . . . . ?
C2A N1A C10A C5A 2.07(17) . . . . ?
C2A N1A C10A C9A -178.37(11) . . . . ?
C2A C3A C4A C5A 0.95(19) . . . . ?
C1A O2A C11A C12A 177.70(10) . . . . ?
C1A N2A C2A N1A 166.80(11) . . . . ?
C1A N2A C2A C3A -14.80(18) . . . . ?
C10 N1 C2 N2 177.15(10) . . . . ?
C10 N1 C2 C3 -0.11(17) . . . . ?
C10 C5 C4 C3 1.36(17) . . . . ?
C10 C5 C6 C7 0.87(18) . . . . ?
C10 C9 C8 C7 0.22(18) . . . . ?
C2 N1 C10 C5 1.52(17) . . . . ?
C2 N1 C10 C9 -179.13(11) . . . . ?
C2 N2 C1 O2 -179.77(11) . . . . ?
C2 N2 C1 O1 0.6(2) . . . . ?
C5 C10 C9 C8 -0.60(17) . . . . ?
C5 C4 C3 C2 -0.07(18) . . . . ?
C5 C6 C7 C8 -1.27(18) . . . . ?
C1 O2 C11 C12 -176.38(11) . . . . ?
C1 N2 C2 N1 153.68(11) . . . . ?
C1 N2 C2 C3 -29.01(18) . . . . ?
C10A N1A C2A N2A 178.76(10) . . . . ?
C10A N1A C2A C3A 0.37(17) . . . . ?
C10A C5A C6A C7A 0.70(19) . . . . ?
C10A C5A C4A C3A 1.27(18) . . . . ?
C10A C9A C8A C7A -0.98(19) . . . . ?
C4 C5 C6 C7 -177.49(12) . . . . ?
C9 C10 C5 C4 178.53(11) . . . . ?
C9 C10 C5 C6 0.06(17) . . . . ?
C9 C8 C7 C6 0.73(19) . . . . ?
C11A O2A C1A O1A 5.13(16) . . . . ?
C11A O2A C1A N2A -173.87(9) . . . . ?
C5A C10A C9A C8A 2.63(18) . . . . ?
C5A C6A C7A C8A 0.9(2) . . . . ?
C6 C5 C4 C3 179.75(11) . . . . ?
C9A C10A C5A C6A -2.48(18) . . . . ?
C9A C10A C5A C4A 177.58(11) . . . . ?
C9A C8A C7A C6A -0.8(2) . . . . ?
C6A C5A C4A C3A -178.66(13) . . . . ?
C4A C5A C6A C7A -179.36(13) . . . . ?
C13A O3A C12A C11A -90.28(13) . . . . ?
C13 O3 C12 C11 -176.62(11) . . . . ?
C11 O2 C1 O1 -13.03(19) . . . . ?
C11 O2 C1 N2 167.29(11) . . . . ?
